data_7708849
loop_
_publ_author_name
'Ornelas, Alfredo'
'Arias-Ugarte, Renzo'
'Metta-Maga\~na, Alejandro J'
'Sharma, Hemant K.'
'Pannell, Keith H.'

_publ_section_title
;
 Hypercoordinated eka-tin materials with dangling aryl-methoxy and
 -methylthio ligands exhibiting intramolecular secondary bonding and aryl
 bond stabilization in reactions with organotin chlorides.
;
_journal_issue 44
_journal_name_full 'Dalton transactions (Cambridge, England : 2003)'
_journal_page_first 16084
_journal_page_last 16091
_journal_paper_doi 10.1039/d1dt02781f
_journal_volume 50
_journal_year 2021
_chemical_formula_moiety 'C26 H24 O Pb'
_chemical_formula_sum 'C26 H24 O Pb'
_chemical_formula_weight 559.64
_space_group_crystal_system triclinic
_space_group_IT_number 2
_space_group_name_Hall '-P 1'
_space_group_name_H-M_alt 'P -1'
_atom_sites_solution_hydrogens geom
_audit_creation_method SHELXL-2018/3
_audit_update_record
;
2021-06-01 deposited with the CCDC.	2021-10-22 downloaded from the CCDC.
;
_cell_angle_alpha 101.4870(10)
_cell_angle_beta 95.0070(10)
_cell_angle_gamma 102.1170(10)
_cell_formula_units_Z 4
_cell_length_a 10.2042(2)
_cell_length_b 12.4317(3)
_cell_length_c 17.7441(4)
_cell_measurement_reflns_used 9878
_cell_measurement_temperature 100(2)
_cell_measurement_theta_max 36.325
_cell_measurement_theta_min 2.2325
_cell_volume 2137.05(8)
_computing_cell_refinement 'SAINT V8.38A (Bruker AXS Inc., 2017)'
_computing_data_collection 'APEX3 V2018.7--2'
_computing_data_reduction 'SAINT V8.38A (Bruker AXS Inc., 2017)'
_computing_molecular_graphics 'XP (SIEMENS, 1996)'
_computing_publication_material 'Apex3 v2018.7--2 (Bruker AXS Inc., 2018)'
_computing_structure_refinement 'SHELXL--2017/1 (Sheldrick, 2017)'
_computing_structure_solution 'SHELXL--2014/5 (Sheldrick, 2014)'
_diffrn_ambient_temperature 100(2)
_diffrn_measured_fraction_theta_full 1.000
_diffrn_measured_fraction_theta_max 1.000
_diffrn_measurement_device_type 'Bruker D8 VENTURE Duo'
_diffrn_measurement_method '\f and \w scans'
_diffrn_radiation_monochromator 'HELIOS multilayer optics'
_diffrn_radiation_type MoK\a
_diffrn_radiation_wavelength 0.71073
_diffrn_reflns_av_R_equivalents 0.0551
_diffrn_reflns_av_unetI/netI 0.0420
_diffrn_reflns_Laue_measured_fraction_full 1.000
_diffrn_reflns_Laue_measured_fraction_max 1.000
_diffrn_reflns_limit_h_max 17
_diffrn_reflns_limit_h_min -17
_diffrn_reflns_limit_k_max 21
_diffrn_reflns_limit_k_min -21
_diffrn_reflns_limit_l_max 30
_diffrn_reflns_limit_l_min -30
_diffrn_reflns_number 136896
_diffrn_reflns_point_group_measured_fraction_full 1.000
_diffrn_reflns_point_group_measured_fraction_max 1.000
_diffrn_reflns_theta_full 25.242
_diffrn_reflns_theta_max 37.785
_diffrn_reflns_theta_min 2.060
_diffrn_source microfocus
_exptl_absorpt_coefficient_mu 7.907
_exptl_absorpt_correction_T_max 0.7478
_exptl_absorpt_correction_T_min 0.5317
_exptl_absorpt_correction_type multi-scan
_exptl_absorpt_process_details SADABS
_exptl_crystal_colour colorless
_exptl_crystal_density_diffrn 1.739
_exptl_crystal_density_method Not-measured
_exptl_crystal_description chunk
_exptl_crystal_F_000 1080
_exptl_crystal_size_max 0.097
_exptl_crystal_size_mid 0.084
_exptl_crystal_size_min 0.077
_refine_diff_density_max 3.237
_refine_diff_density_min -2.455
_refine_diff_density_rms 0.178
_refine_ls_extinction_method none
_refine_ls_goodness_of_fit_ref 1.040
_refine_ls_hydrogen_treatment constr
_refine_ls_matrix_type full
_refine_ls_number_parameters 590
_refine_ls_number_reflns 22964
_refine_ls_number_restraints 31
_refine_ls_restrained_S_all 1.039
_refine_ls_R_factor_all 0.0565
_refine_ls_R_factor_gt 0.0303
_refine_ls_shift/su_max 0.003
_refine_ls_shift/su_mean 0.000
_refine_ls_structure_factor_coef Fsqd
_refine_ls_weighting_details 'w=1/[\s^2^(Fo^2^)+(0.0161P)^2^+3.7178P] where P=(Fo^2^+2Fc^2^)/3'
_refine_ls_weighting_scheme calc
_refine_ls_wR_factor_gt 0.0563
_refine_ls_wR_factor_ref 0.0680
_reflns_Friedel_coverage 0.000
_reflns_number_gt 16924
_reflns_number_total 22964
_reflns_threshold_expression 'I > 2\s(I)'
_cod_data_source_file d1dt02781f2.cif
_cod_data_source_block 01V00507KP_0m_a
_cod_original_cell_volume 2137.04(8)
_cod_database_code 7708849
_shelx_shelxl_version_number 2018/3
_shelx_space_group_comment
;
The symmetry employed for this shelxl refinement is uniquely defined
by the following loop, which should always be used as a source of
symmetry information in preference to the above space-group names.
They are only intended as comments.
;
_computing_bruker_data_scaling 'SADABS--2016/2 (Bruker AXS Inc.)'

loop_
_space_group_symop_operation_xyz
'x, y, z'
'-x, -y, -z'

loop_
_atom_site_label
_atom_site_type_symbol
_atom_site_fract_x
_atom_site_fract_y
_atom_site_fract_z
_atom_site_U_iso_or_equiv
_atom_site_adp_type
_atom_site_occupancy
_atom_site_site_symmetry_order
_atom_site_calc_flag
_atom_site_refinement_flags_posn
_atom_site_refinement_flags_adp
_atom_site_refinement_flags_occupancy
_atom_site_disorder_assembly
_atom_site_disorder_group
Pb1 Pb 0.11949(2) 0.91981(2) 0.23925(2) 0.01840(2) Uani 1 1 d . . . . .
O1 O 0.1070(2) 1.02849(18) 0.10317(13) 0.0281(4) Uani 1 1 d . . . . .
C1 C 0.3093(3) 0.9520(2) 0.18679(15) 0.0200(4) Uani 1 1 d . . . . .
C2 C 0.3367(3) 1.0269(2) 0.13796(16) 0.0233(5) Uani 1 1 d . . . . .
C3 C 0.4580(3) 1.0390(2) 0.10631(18) 0.0275(6) Uani 1 1 d . . . . .
H3 H 0.476844 1.089769 0.072971 0.033 Uiso 1 1 calc R U . . .
C4 C 0.5513(3) 0.9776(3) 0.12307(19) 0.0303(6) Uani 1 1 d . . . . .
H4 H 0.633619 0.986655 0.101253 0.036 Uiso 1 1 calc R U . . .
C5 C 0.5251(3) 0.9034(3) 0.17137(18) 0.0285(6) Uani 1 1 d . . . . .
H5 H 0.589096 0.861575 0.183026 0.034 Uiso 1 1 calc R U . . .
C6 C 0.4040(3) 0.8906(2) 0.20279(16) 0.0227(5) Uani 1 1 d . . . . .
H6 H 0.385536 0.839122 0.235689 0.027 Uiso 1 1 calc R U . . .
C7 C 0.2397(3) 1.0977(2) 0.12098(19) 0.0289(6) Uani 1 1 d . . . . .
H7A H 0.244864 1.159640 0.166681 0.035 Uiso 1 1 calc R U . . .
H7AB H 0.263833 1.131498 0.076574 0.035 Uiso 1 1 calc R U . . .
C52 C 0.5613(3) 0.6266(2) 0.58850(17) 0.0280(6) Uani 1 1 d . . . . .
H52 H 0.573230 0.551927 0.573162 0.034 Uiso 1 1 calc R U . . .
C8 C 0.0083(4) 1.0915(3) 0.0918(2) 0.0389(8) Uani 1 1 d . . . . .
H8A H 0.025765 1.127379 0.048117 0.058 Uiso 1 1 calc R U . . .
H8B H 0.013260 1.149686 0.138903 0.058 Uiso 1 1 calc R U . . .
H8C H -0.082025 1.040828 0.080616 0.058 Uiso 1 1 calc R U . . .
C9 C 0.0260(3) 1.0606(2) 0.28294(16) 0.0211(5) Uani 1 1 d . . . . .
C10 C 0.0976(3) 1.1627(3) 0.32984(19) 0.0308(6) Uani 1 1 d . . . . .
H10 H 0.192609 1.175560 0.343641 0.037 Uiso 1 1 calc R U . . .
C11 C 0.0304(4) 1.2467(3) 0.3568(2) 0.0373(7) Uani 1 1 d . . . . .
H11 H 0.079651 1.316521 0.389054 0.045 Uiso 1 1 calc R U . . .
C12 C -0.1079(4) 1.2285(3) 0.3367(2) 0.0362(7) Uani 1 1 d . . . . .
H12 H -0.153201 1.286059 0.354761 0.043 Uiso 1 1 calc R U . . .
C13 C -0.1799(3) 1.1270(3) 0.2906(2) 0.0369(7) Uani 1 1 d . . . . .
H13 H -0.274963 1.114368 0.277265 0.044 Uiso 1 1 calc R U . . .
C14 C -0.1139(3) 1.0432(3) 0.26356(19) 0.0293(6) Uani 1 1 d . . . . .
H14 H -0.164026 0.973450 0.231622 0.035 Uiso 1 1 calc R U . . .
C15 C -0.0353(3) 0.7880(2) 0.15693(14) 0.0184(4) Uani 1 1 d . . . . .
C16 C -0.1512(3) 0.7319(2) 0.18200(16) 0.0245(5) Uani 1 1 d . . . . .
H16 H -0.165280 0.752505 0.234637 0.029 Uiso 1 1 calc R U . . .
C17 C -0.2459(3) 0.6462(2) 0.13054(18) 0.0272(5) Uani 1 1 d . . . . .
H17 H -0.324544 0.608837 0.148145 0.033 Uiso 1 1 calc R U . . .
C18 C -0.2264(3) 0.6151(2) 0.05409(17) 0.0269(5) Uani 1 1 d . . . . .
H18 H -0.290359 0.555193 0.019374 0.032 Uiso 1 1 calc R U . . .
C19 C -0.1128(3) 0.6717(2) 0.02795(17) 0.0295(6) Uani 1 1 d . . . . .
H19 H -0.099949 0.651842 -0.024964 0.035 Uiso 1 1 calc R U . . .
C20 C -0.0179(3) 0.7577(2) 0.07972(16) 0.0237(5) Uani 1 1 d . . . . .
H20 H 0.059675 0.796125 0.061761 0.028 Uiso 1 1 calc R U . . .
C21 C 0.1726(3) 0.8515(2) 0.34158(16) 0.0233(5) Uani 1 1 d . . . . .
C22 C 0.1863(4) 0.9182(3) 0.41628(18) 0.0342(7) Uani 1 1 d . . . . .
H22 H 0.174226 0.993121 0.423082 0.041 Uiso 1 1 calc R U . . .
C23 C 0.2175(4) 0.8764(3) 0.4806(2) 0.0437(9) Uani 1 1 d . . . . .
H23 H 0.226139 0.922447 0.531230 0.052 Uiso 1 1 calc R U . . .
C24 C 0.2361(4) 0.7674(3) 0.4712(2) 0.0425(8) Uani 1 1 d . . . . .
H24 H 0.258023 0.738824 0.515365 0.051 Uiso 1 1 calc R U . . .
C25 C 0.2227(4) 0.7005(3) 0.3976(2) 0.0382(8) Uani 1 1 d . . . . .
H25 H 0.235568 0.625847 0.391050 0.046 Uiso 1 1 calc R U . . .
C26 C 0.1903(3) 0.7423(3) 0.33309(18) 0.0292(6) Uani 1 1 d . . . . .
H26 H 0.180162 0.695587 0.282592 0.035 Uiso 1 1 calc R U . . .
Pb2 Pb 0.48940(2) 0.54773(2) 0.74159(2) 0.01949(2) Uani 1 1 d . . . . .
C57 C 0.3671(11) 0.3696(8) 0.6783(9) 0.0199(17) Uani 0.551(7) 1 d D . P A 2
C58 C 0.2312(11) 0.3496(7) 0.6490(6) 0.031(2) Uani 0.551(7) 1 d D . P A 2
C59 C 0.1634(10) 0.2401(8) 0.6108(6) 0.035(2) Uani 0.551(7) 1 d D . P A 2
H59 H 0.070834 0.226159 0.590213 0.042 Uiso 0.551(7) 1 calc R U P A 2
C60 C 0.2258(13) 0.1524(9) 0.6022(9) 0.039(3) Uani 0.551(7) 1 d D . P A 2
H60 H 0.178468 0.079043 0.574422 0.047 Uiso 0.551(7) 1 calc R U P A 2
C61 C 0.3578(12) 0.1720(8) 0.6343(8) 0.033(2) Uani 0.551(7) 1 d D . P A 2
H61 H 0.400735 0.110838 0.631786 0.039 Uiso 0.551(7) 1 calc R U P A 2
C62 C 0.4300(12) 0.2810(9) 0.6706(8) 0.026(2) Uani 0.551(7) 1 d D . P A 2
H62 H 0.522972 0.294214 0.690180 0.031 Uiso 0.551(7) 1 calc R U P A 2
C63 C 0.1525(9) 0.4399(7) 0.6611(5) 0.0395(19) Uani 0.551(7) 1 d D . P A 2
H63A H 0.061476 0.410329 0.630653 0.047 Uiso 0.551(7) 1 calc R U P A 2
H63B H 0.141007 0.459600 0.716616 0.047 Uiso 0.551(7) 1 calc R U P A 2
O12 O 0.2159(5) 0.5349(4) 0.6391(3) 0.0508(17) Uani 0.551(7) 1 d D . P A 2
C64 C 0.2126(10) 0.5198(9) 0.5611(6) 0.053(2) Uani 0.551(7) 1 d D . P A 2
H64A H 0.253165 0.456593 0.541630 0.079 Uiso 0.551(7) 1 calc R U P A 2
H64B H 0.263764 0.588592 0.548734 0.079 Uiso 0.551(7) 1 calc R U P A 2
H64C H 0.118614 0.503167 0.536648 0.079 Uiso 0.551(7) 1 calc R U P A 2
C27 C 0.3575(13) 0.3908(10) 0.6822(10) 0.0158(18) Uani 0.449(7) 1 d D . P A 1
C28 C 0.2269(9) 0.3768(7) 0.6441(7) 0.0188(17) Uani 0.449(7) 1 d D . P A 1
C29 C 0.1527(11) 0.2711(8) 0.6042(7) 0.0209(16) Uani 0.449(7) 1 d D . P A 1
H29 H 0.065530 0.263381 0.577082 0.025 Uiso 0.449(7) 1 calc R U P A 1
C30 C 0.2040(14) 0.1775(9) 0.6034(10) 0.026(2) Uani 0.449(7) 1 d D . P A 1
H30 H 0.150532 0.104702 0.578734 0.031 Uiso 0.449(7) 1 calc R U P A 1
C31 C 0.3340(14) 0.1898(11) 0.6388(11) 0.031(3) Uani 0.449(7) 1 d D . P A 1
H31 H 0.371830 0.125683 0.635778 0.037 Uiso 0.449(7) 1 calc R U P A 1
C32 C 0.4100(13) 0.2958(10) 0.6791(10) 0.0195(19) Uani 0.449(7) 1 d D . P A 1
H32 H 0.498241 0.303043 0.704540 0.023 Uiso 0.449(7) 1 calc R U P A 1
C33 C 0.1632(9) 0.4759(7) 0.6505(6) 0.038(3) Uani 0.449(7) 1 d D . P A 1
H33A H 0.103361 0.473924 0.691456 0.045 Uiso 0.449(7) 1 calc R U P A 1
H33B H 0.235411 0.545991 0.667192 0.045 Uiso 0.449(7) 1 calc R U P A 1
O2 O 0.0891(6) 0.4803(5) 0.5832(4) 0.0440(18) Uani 0.449(7) 1 d D . P A 1
C34 C 0.1739(11) 0.4981(11) 0.5289(7) 0.047(3) Uani 0.449(7) 1 d D . P A 1
H34A H 0.251705 0.560517 0.552328 0.071 Uiso 0.449(7) 1 calc R U P A 1
H34B H 0.125201 0.517099 0.485155 0.071 Uiso 0.449(7) 1 calc R U P A 1
H34C H 0.205398 0.429523 0.510452 0.071 Uiso 0.449(7) 1 calc R U P A 1
C35 C 0.6834(3) 0.5167(2) 0.78737(15) 0.0208(5) Uani 1 1 d . . . . .
C36 C 0.6907(3) 0.4439(2) 0.83731(16) 0.0232(5) Uani 1 1 d . . . . .
H36 H 0.609846 0.403355 0.850917 0.028 Uiso 1 1 calc R U . . .
C37 C 0.8149(3) 0.4301(3) 0.86737(18) 0.0285(6) Uani 1 1 d . . . . .
H37 H 0.818506 0.380513 0.901512 0.034 Uiso 1 1 calc R U . . .
C38 C 0.9336(3) 0.4885(3) 0.8477(2) 0.0326(7) Uani 1 1 d . . . . .
H38 H 1.018529 0.478827 0.868042 0.039 Uiso 1 1 calc R U . . .
C39 C 0.9276(3) 0.5609(3) 0.7981(2) 0.0323(7) Uani 1 1 d . . . . .
H39 H 1.008767 0.601121 0.784538 0.039 Uiso 1 1 calc R U . . .
C40 C 0.8031(3) 0.5750(2) 0.76799(18) 0.0262(5) Uani 1 1 d . . . . .
H40 H 0.799973 0.624777 0.733964 0.031 Uiso 1 1 calc R U . . .
C41 C 0.4163(3) 0.6347(2) 0.84553(16) 0.0211(5) Uani 1 1 d . . . . .
C42 C 0.4904(3) 0.6463(2) 0.91733(17) 0.0242(5) Uani 1 1 d . . . . .
H42 H 0.569325 0.617349 0.920214 0.029 Uiso 1 1 calc R U . . .
C43 C 0.4503(3) 0.6999(2) 0.98519(18) 0.0281(6) Uani 1 1 d . . . . .
H43 H 0.501852 0.707428 1.033979 0.034 Uiso 1 1 calc R U . . .
C44 C 0.3351(3) 0.7421(2) 0.98146(19) 0.0297(6) Uani 1 1 d . . . . .
H44 H 0.307064 0.778187 1.027629 0.036 Uiso 1 1 calc R U . . .
C45 C 0.2613(3) 0.7315(3) 0.9102(2) 0.0317(6) Uani 1 1 d . . . . .
H45 H 0.182339 0.760417 0.907657 0.038 Uiso 1 1 calc R U . . .
C46 C 0.3014(3) 0.6786(2) 0.84204(19) 0.0274(6) Uani 1 1 d . . . . .
H46 H 0.250576 0.672478 0.793289 0.033 Uiso 1 1 calc R U . . .
C47 C 0.5275(3) 0.6632(2) 0.66201(15) 0.0222(5) Uani 1 1 d . . . . .
C48 C 0.5112(3) 0.7729(2) 0.68377(16) 0.0239(5) Uani 1 1 d . . . . .
H48 H 0.488086 0.798717 0.733823 0.029 Uiso 1 1 calc R U . . .
C49 C 0.5285(3) 0.8452(3) 0.63293(18) 0.0285(6) Uani 1 1 d . . . . .
H49 H 0.517983 0.920227 0.648535 0.034 Uiso 1 1 calc R U . . .
C50 C 0.5612(3) 0.8078(3) 0.55946(18) 0.0300(6) Uani 1 1 d . . . . .
H50 H 0.572160 0.857010 0.524620 0.036 Uiso 1 1 calc R U . . .
C51 C 0.5778(3) 0.6988(3) 0.53694(17) 0.0302(6) Uani 1 1 d . . . . .
H51 H 0.600254 0.673063 0.486702 0.036 Uiso 1 1 calc R U . . .

loop_
_atom_site_aniso_label
_atom_site_aniso_U_11
_atom_site_aniso_U_22
_atom_site_aniso_U_33
_atom_site_aniso_U_23
_atom_site_aniso_U_13
_atom_site_aniso_U_12
Pb1 0.01599(4) 0.02086(4) 0.01779(4) 0.00288(3) 0.00258(3) 0.00432(3)
O1 0.0270(10) 0.0281(10) 0.0317(11) 0.0113(8) 0.0009(8) 0.0089(8)
C1 0.0174(10) 0.0206(11) 0.0201(11) 0.0019(9) 0.0024(9) 0.0022(9)
C2 0.0240(12) 0.0197(11) 0.0237(12) 0.0029(9) 0.0032(10) 0.0016(9)
C3 0.0266(13) 0.0263(13) 0.0269(13) 0.0064(11) 0.0078(11) -0.0018(11)
C4 0.0214(12) 0.0338(15) 0.0321(15) 0.0022(12) 0.0084(11) 0.0016(11)
C5 0.0175(11) 0.0353(15) 0.0313(15) 0.0040(12) 0.0039(10) 0.0063(11)
C6 0.0183(11) 0.0251(12) 0.0236(12) 0.0049(10) 0.0020(9) 0.0034(9)
C7 0.0296(14) 0.0224(12) 0.0364(16) 0.0111(11) 0.0058(12) 0.0052(11)
C52 0.0332(15) 0.0240(12) 0.0225(12) 0.0020(10) 0.0042(11) 0.0004(11)
C8 0.0381(17) 0.0450(19) 0.0421(19) 0.0205(16) 0.0031(15) 0.0191(15)
C9 0.0210(11) 0.0222(11) 0.0205(11) 0.0034(9) 0.0047(9) 0.0064(9)
C10 0.0294(14) 0.0271(13) 0.0322(15) 0.0010(12) 0.0066(12) 0.0027(12)
C11 0.048(2) 0.0219(13) 0.0389(18) -0.0010(12) 0.0116(15) 0.0060(13)
C12 0.051(2) 0.0315(15) 0.0351(17) 0.0102(13) 0.0185(15) 0.0218(15)
C13 0.0315(15) 0.0400(17) 0.0440(19) 0.0067(15) 0.0090(14) 0.0203(14)
C14 0.0243(13) 0.0278(13) 0.0352(16) 0.0009(12) 0.0021(11) 0.0112(11)
C15 0.0187(10) 0.0190(10) 0.0175(10) 0.0040(8) 0.0019(8) 0.0046(9)
C16 0.0236(12) 0.0278(13) 0.0198(11) 0.0021(10) 0.0053(10) 0.0031(10)
C17 0.0214(12) 0.0285(13) 0.0297(14) 0.0064(11) 0.0032(11) 0.0013(10)
C18 0.0300(14) 0.0217(12) 0.0248(13) 0.0034(10) -0.0056(11) 0.0022(11)
C19 0.0401(16) 0.0267(13) 0.0188(12) 0.0028(10) 0.0035(11) 0.0037(12)
C20 0.0290(13) 0.0221(11) 0.0203(11) 0.0052(9) 0.0069(10) 0.0050(10)
C21 0.0182(11) 0.0300(13) 0.0207(11) 0.0080(10) 0.0005(9) 0.0023(10)
C22 0.0416(18) 0.0299(14) 0.0238(14) 0.0030(11) -0.0013(13) -0.0027(13)
C23 0.056(2) 0.0428(19) 0.0217(14) 0.0069(13) -0.0079(14) -0.0073(17)
C24 0.0391(18) 0.057(2) 0.0321(17) 0.0235(16) -0.0039(14) 0.0041(17)
C25 0.0389(17) 0.0467(19) 0.0397(18) 0.0233(16) 0.0096(15) 0.0188(15)
C26 0.0321(15) 0.0349(15) 0.0251(13) 0.0087(12) 0.0083(11) 0.0141(12)
Pb2 0.01566(4) 0.02295(4) 0.02021(4) 0.00560(3) 0.00350(3) 0.00410(3)
C57 0.022(3) 0.015(4) 0.020(3) -0.002(3) 0.005(2) 0.002(2)
C58 0.036(4) 0.032(4) 0.025(3) 0.005(3) 0.012(3) 0.006(3)
C59 0.033(4) 0.037(5) 0.026(3) 0.005(4) 0.004(3) -0.010(4)
C60 0.059(7) 0.024(5) 0.024(3) -0.004(4) 0.008(4) -0.006(4)
C61 0.061(6) 0.012(3) 0.021(3) -0.001(2) -0.003(4) 0.007(3)
C62 0.041(5) 0.022(3) 0.019(4) 0.004(3) 0.004(3) 0.015(3)
C63 0.028(3) 0.041(5) 0.037(4) -0.009(3) 0.004(3) -0.004(4)
O12 0.043(3) 0.042(3) 0.067(4) 0.003(3) 0.002(3) 0.019(3)
C64 0.052(5) 0.044(5) 0.068(7) 0.026(5) -0.009(5) 0.020(4)
C27 0.021(3) 0.011(4) 0.015(3) -0.003(3) 0.005(2) 0.007(3)
C28 0.011(3) 0.017(3) 0.025(4) -0.001(3) 0.001(2) 0.000(2)
C29 0.019(3) 0.021(4) 0.021(3) 0.003(3) 0.002(2) 0.002(3)
C30 0.035(4) 0.015(4) 0.023(4) -0.003(4) 0.008(3) 0.003(3)
C31 0.048(5) 0.020(5) 0.033(5) 0.007(4) 0.015(4) 0.020(4)
C32 0.023(4) 0.015(4) 0.018(4) -0.001(3) 0.002(3) 0.006(3)
C33 0.015(3) 0.016(3) 0.078(7) 0.006(4) 0.002(4) -0.001(3)
O2 0.038(3) 0.038(3) 0.055(4) 0.007(3) -0.006(3) 0.015(3)
C34 0.050(6) 0.054(6) 0.052(7) 0.025(6) 0.009(5) 0.027(6)
C35 0.0173(10) 0.0230(11) 0.0212(11) 0.0019(9) 0.0028(9) 0.0051(9)
C36 0.0216(11) 0.0247(12) 0.0232(12) 0.0028(10) 0.0053(10) 0.0071(10)
C37 0.0306(14) 0.0283(13) 0.0274(14) 0.0020(11) 0.0000(11) 0.0142(12)
C38 0.0229(13) 0.0353(16) 0.0377(17) -0.0009(13) -0.0015(12) 0.0134(12)
C39 0.0179(12) 0.0330(15) 0.0436(18) 0.0019(13) 0.0078(12) 0.0053(11)
C40 0.0204(12) 0.0263(13) 0.0325(14) 0.0066(11) 0.0072(11) 0.0053(10)
C41 0.0168(10) 0.0222(11) 0.0250(12) 0.0064(9) 0.0072(9) 0.0035(9)
C42 0.0248(12) 0.0256(12) 0.0252(13) 0.0069(10) 0.0046(10) 0.0104(10)
C43 0.0340(15) 0.0265(13) 0.0261(13) 0.0067(11) 0.0077(11) 0.0102(12)
C44 0.0283(14) 0.0263(13) 0.0356(16) 0.0040(12) 0.0167(12) 0.0063(11)
C45 0.0195(12) 0.0290(14) 0.0468(19) 0.0043(13) 0.0103(12) 0.0078(11)
C46 0.0184(11) 0.0290(13) 0.0356(15) 0.0069(12) 0.0043(11) 0.0075(10)
C47 0.0205(11) 0.0239(12) 0.0196(11) 0.0052(9) 0.0016(9) -0.0004(9)
C48 0.0227(12) 0.0265(12) 0.0210(12) 0.0030(10) 0.0006(10) 0.0055(10)
C49 0.0315(14) 0.0261(13) 0.0276(14) 0.0052(11) 0.0002(11) 0.0086(11)
C50 0.0335(15) 0.0286(14) 0.0253(13) 0.0079(11) 0.0006(12) 0.0012(12)
C51 0.0382(16) 0.0290(14) 0.0183(12) 0.0012(10) 0.0046(11) 0.0004(12)

loop_
_atom_type_symbol
_atom_type_description
_atom_type_scat_dispersion_real
_atom_type_scat_dispersion_imag
_atom_type_scat_source
C C 0.0033 0.0016 'International Tables Vol C Tables 4.2.6.8 and 6.1.1.4'
O O 0.0106 0.0060 'International Tables Vol C Tables 4.2.6.8 and 6.1.1.4'
Pb Pb -3.3944 10.1111 'International Tables Vol C Tables 4.2.6.8 and 6.1.1.4'
H H 0.0000 0.0000 'International Tables Vol C Tables 4.2.6.8 and 6.1.1.4'

loop_
_geom_angle_atom_site_label_1
_geom_angle_atom_site_label_2
_geom_angle_atom_site_label_3
_geom_angle
_geom_angle_site_symmetry_1
_geom_angle_site_symmetry_3
_geom_angle_publ_flag
C9 Pb1 C15 107.86(10) . . ?
C9 Pb1 C1 120.04(10) . . ?
C15 Pb1 C1 109.40(9) . . ?
C9 Pb1 C21 105.99(10) . . ?
C15 Pb1 C21 108.37(10) . . ?
C1 Pb1 C21 104.63(10) . . ?
C7 O1 C8 112.1(2) . . ?
C6 C1 C2 119.2(2) . . ?
C6 C1 Pb1 116.88(19) . . ?
C2 C1 Pb1 123.94(19) . . ?
C3 C2 C1 119.5(3) . . ?
C3 C2 C7 119.4(3) . . ?
C1 C2 C7 121.1(2) . . ?
C4 C3 C2 120.6(3) . . ?
C4 C3 H3 119.7 . . ?
C2 C3 H3 119.7 . . ?
C5 C4 C3 120.3(3) . . ?
C5 C4 H4 119.9 . . ?
C3 C4 H4 119.9 . . ?
C4 C5 C6 119.4(3) . . ?
C4 C5 H5 120.3 . . ?
C6 C5 H5 120.3 . . ?
C5 C6 C1 121.1(3) . . ?
C5 C6 H6 119.5 . . ?
C1 C6 H6 119.5 . . ?
O1 C7 C2 108.9(2) . . ?
O1 C7 H7A 109.9 . . ?
C2 C7 H7A 109.9 . . ?
O1 C7 H7AB 109.9 . . ?
C2 C7 H7AB 109.9 . . ?
H7A C7 H7AB 108.3 . . ?
C47 C52 C51 120.5(3) . . ?
C47 C52 H52 119.7 . . ?
C51 C52 H52 119.7 . . ?
O1 C8 H8A 109.5 . . ?
O1 C8 H8B 109.5 . . ?
H8A C8 H8B 109.5 . . ?
O1 C8 H8C 109.5 . . ?
H8A C8 H8C 109.5 . . ?
H8B C8 H8C 109.5 . . ?
C10 C9 C14 119.1(3) . . ?
C10 C9 Pb1 123.5(2) . . ?
C14 C9 Pb1 117.4(2) . . ?
C9 C10 C11 120.1(3) . . ?
C9 C10 H10 120.0 . . ?
C11 C10 H10 120.0 . . ?
C12 C11 C10 120.2(3) . . ?
C12 C11 H11 119.9 . . ?
C10 C11 H11 119.9 . . ?
C13 C12 C11 120.1(3) . . ?
C13 C12 H12 119.9 . . ?
C11 C12 H12 119.9 . . ?
C12 C13 C14 120.1(3) . . ?
C12 C13 H13 120.0 . . ?
C14 C13 H13 120.0 . . ?
C13 C14 C9 120.5(3) . . ?
C13 C14 H14 119.7 . . ?
C9 C14 H14 119.7 . . ?
C20 C15 C16 118.8(2) . . ?
C20 C15 Pb1 120.50(19) . . ?
C16 C15 Pb1 120.74(19) . . ?
C17 C16 C15 120.5(3) . . ?
C17 C16 H16 119.8 . . ?
C15 C16 H16 119.8 . . ?
C18 C17 C16 120.4(3) . . ?
C18 C17 H17 119.8 . . ?
C16 C17 H17 119.8 . . ?
C17 C18 C19 119.7(3) . . ?
C17 C18 H18 120.1 . . ?
C19 C18 H18 120.1 . . ?
C18 C19 C20 119.7(3) . . ?
C18 C19 H19 120.1 . . ?
C20 C19 H19 120.1 . . ?
C15 C20 C19 120.9(3) . . ?
C15 C20 H20 119.6 . . ?
C19 C20 H20 119.6 . . ?
C26 C21 C22 118.7(3) . . ?
C26 C21 Pb1 121.4(2) . . ?
C22 C21 Pb1 119.9(2) . . ?
C23 C22 C21 120.6(3) . . ?
C23 C22 H22 119.7 . . ?
C21 C22 H22 119.7 . . ?
C22 C23 C24 120.1(3) . . ?
C22 C23 H23 120.0 . . ?
C24 C23 H23 120.0 . . ?
C25 C24 C23 119.8(3) . . ?
C25 C24 H24 120.1 . . ?
C23 C24 H24 120.1 . . ?
C24 C25 C26 120.0(3) . . ?
C24 C25 H25 120.0 . . ?
C26 C25 H25 120.0 . . ?
C21 C26 C25 120.8(3) . . ?
C21 C26 H26 119.6 . . ?
C25 C26 H26 119.6 . . ?
C27 Pb2 C47 110.5(5) . . ?
C27 Pb2 C35 109.2(3) . . ?
C47 Pb2 C35 109.39(10) . . ?
C27 Pb2 C41 114.4(5) . . ?
C47 Pb2 C41 108.86(10) . . ?
C35 Pb2 C41 104.22(10) . . ?
C47 Pb2 C57 112.4(4) . . ?
C35 Pb2 C57 103.1(2) . . ?
C41 Pb2 C57 118.2(4) . . ?
C62 C57 C58 119.5(9) . . ?
C62 C57 Pb2 119.1(8) . . ?
C58 C57 Pb2 121.5(6) . . ?
C57 C58 C59 118.6(8) . . ?
C57 C58 C63 122.5(8) . . ?
C59 C58 C63 118.8(8) . . ?
C60 C59 C58 122.1(9) . . ?
C60 C59 H59 118.9 . . ?
C58 C59 H59 118.9 . . ?
C59 C60 C61 118.8(9) . . ?
C59 C60 H60 120.6 . . ?
C61 C60 H60 120.6 . . ?
C60 C61 C62 120.6(8) . . ?
C60 C61 H61 119.7 . . ?
C62 C61 H61 119.7 . . ?
C57 C62 C61 120.3(9) . . ?
C57 C62 H62 119.8 . . ?
C61 C62 H62 119.8 . . ?
O12 C63 C58 111.8(6) . . ?
O12 C63 H63A 109.2 . . ?
C58 C63 H63A 109.2 . . ?
O12 C63 H63B 109.2 . . ?
C58 C63 H63B 109.2 . . ?
H63A C63 H63B 107.9 . . ?
C64 O12 C63 112.8(7) . . ?
O12 C64 H64A 109.5 . . ?
O12 C64 H64B 109.5 . . ?
H64A C64 H64B 109.5 . . ?
O12 C64 H64C 109.5 . . ?
H64A C64 H64C 109.5 . . ?
H64B C64 H64C 109.5 . . ?
C32 C27 C28 118.1(10) . . ?
C32 C27 Pb2 116.0(8) . . ?
C28 C27 Pb2 125.8(7) . . ?
C29 C28 C27 120.8(8) . . ?
C29 C28 C33 119.4(8) . . ?
C27 C28 C33 119.7(8) . . ?
C30 C29 C28 120.5(9) . . ?
C30 C29 H29 119.7 . . ?
C28 C29 H29 119.7 . . ?
C29 C30 C31 119.6(9) . . ?
C29 C30 H30 120.2 . . ?
C31 C30 H30 120.2 . . ?
C30 C31 C32 120.3(9) . . ?
C30 C31 H31 119.8 . . ?
C32 C31 H31 119.8 . . ?
C27 C32 C31 120.5(10) . . ?
C27 C32 H32 119.7 . . ?
C31 C32 H32 119.7 . . ?
O2 C33 C28 114.6(8) . . ?
O2 C33 H33A 108.6 . . ?
C28 C33 H33A 108.6 . . ?
O2 C33 H33B 108.6 . . ?
C28 C33 H33B 108.6 . . ?
H33A C33 H33B 107.6 . . ?
C34 O2 C33 109.3(7) . . ?
O2 C34 H34A 109.5 . . ?
O2 C34 H34B 109.5 . . ?
H34A C34 H34B 109.5 . . ?
O2 C34 H34C 109.5 . . ?
H34A C34 H34C 109.5 . . ?
H34B C34 H34C 109.5 . . ?
C40 C35 C36 118.6(2) . . ?
C40 C35 Pb2 118.9(2) . . ?
C36 C35 Pb2 122.44(19) . . ?
C37 C36 C35 120.8(3) . . ?
C37 C36 H36 119.6 . . ?
C35 C36 H36 119.6 . . ?
C38 C37 C36 120.1(3) . . ?
C38 C37 H37 119.9 . . ?
C36 C37 H37 119.9 . . ?
C39 C38 C37 119.6(3) . . ?
C39 C38 H38 120.2 . . ?
C37 C38 H38 120.2 . . ?
C38 C39 C40 120.3(3) . . ?
C38 C39 H39 119.9 . . ?
C40 C39 H39 119.9 . . ?
C35 C40 C39 120.5(3) . . ?
C35 C40 H40 119.7 . . ?
C39 C40 H40 119.7 . . ?
C42 C41 C46 119.0(3) . . ?
C42 C41 Pb2 117.60(18) . . ?
C46 C41 Pb2 123.4(2) . . ?
C41 C42 C43 120.7(3) . . ?
C41 C42 H42 119.6 . . ?
C43 C42 H42 119.6 . . ?
C44 C43 C42 120.0(3) . . ?
C44 C43 H43 120.0 . . ?
C42 C43 H43 120.0 . . ?
C45 C44 C43 119.6(3) . . ?
C45 C44 H44 120.2 . . ?
C43 C44 H44 120.2 . . ?
C44 C45 C46 120.7(3) . . ?
C44 C45 H45 119.7 . . ?
C46 C45 H45 119.7 . . ?
C41 C46 C45 119.9(3) . . ?
C41 C46 H46 120.0 . . ?
C45 C46 H46 120.0 . . ?
C48 C47 C52 119.0(3) . . ?
C48 C47 Pb2 119.8(2) . . ?
C52 C47 Pb2 121.1(2) . . ?
C47 C48 C49 120.6(3) . . ?
C47 C48 H48 119.7 . . ?
C49 C48 H48 119.7 . . ?
C50 C49 C48 120.1(3) . . ?
C50 C49 H49 120.0 . . ?
C48 C49 H49 120.0 . . ?
C51 C50 C49 120.0(3) . . ?
C51 C50 H50 120.0 . . ?
C49 C50 H50 120.0 . . ?
C50 C51 C52 119.8(3) . . ?
C50 C51 H51 120.1 . . ?
C52 C51 H51 120.1 . . ?

loop_
_geom_bond_atom_site_label_1
_geom_bond_atom_site_label_2
_geom_bond_distance
_geom_bond_site_symmetry_2
_geom_bond_publ_flag
Pb1 C9 2.205(3) . ?
Pb1 C15 2.207(3) . ?
Pb1 C1 2.217(3) . ?
Pb1 C21 2.224(3) . ?
O1 C7 1.415(4) . ?
O1 C8 1.424(4) . ?
C1 C6 1.395(4) . ?
C1 C2 1.397(4) . ?
C2 C3 1.395(4) . ?
C2 C7 1.505(4) . ?
C3 C4 1.387(4) . ?
C3 H3 0.9500 . ?
C4 C5 1.381(4) . ?
C4 H4 0.9500 . ?
C5 C6 1.391(4) . ?
C5 H5 0.9500 . ?
C6 H6 0.9500 . ?
C7 H7A 0.9900 . ?
C7 H7AB 0.9900 . ?
C52 C47 1.391(4) . ?
C52 C51 1.401(4) . ?
C52 H52 0.9500 . ?
C8 H8A 0.9800 . ?
C8 H8B 0.9800 . ?
C8 H8C 0.9800 . ?
C9 C10 1.387(4) . ?
C9 C14 1.399(4) . ?
C10 C11 1.396(4) . ?
C10 H10 0.9500 . ?
C11 C12 1.384(5) . ?
C11 H11 0.9500 . ?
C12 C13 1.377(5) . ?
C12 H12 0.9500 . ?
C13 C14 1.385(4) . ?
C13 H13 0.9500 . ?
C14 H14 0.9500 . ?
C15 C20 1.384(4) . ?
C15 C16 1.397(4) . ?
C16 C17 1.389(4) . ?
C16 H16 0.9500 . ?
C17 C18 1.378(4) . ?
C17 H17 0.9500 . ?
C18 C19 1.392(4) . ?
C18 H18 0.9500 . ?
C19 C20 1.394(4) . ?
C19 H19 0.9500 . ?
C20 H20 0.9500 . ?
C21 C26 1.387(4) . ?
C21 C22 1.395(4) . ?
C22 C23 1.384(5) . ?
C22 H22 0.9500 . ?
C23 C24 1.388(6) . ?
C23 H23 0.9500 . ?
C24 C25 1.380(5) . ?
C24 H24 0.9500 . ?
C25 C26 1.391(4) . ?
C25 H25 0.9500 . ?
C26 H26 0.9500 . ?
Pb2 C27 2.135(13) . ?
Pb2 C47 2.208(3) . ?
Pb2 C35 2.211(3) . ?
Pb2 C41 2.216(3) . ?
Pb2 C57 2.308(10) . ?
C57 C62 1.376(10) . ?
C57 C58 1.390(10) . ?
C58 C59 1.395(10) . ?
C58 C63 1.504(9) . ?
C59 C60 1.363(11) . ?
C59 H59 0.9500 . ?
C60 C61 1.368(11) . ?
C60 H60 0.9500 . ?
C61 C62 1.394(10) . ?
C61 H61 0.9500 . ?
C62 H62 0.9500 . ?
C63 O12 1.368(8) . ?
C63 H63A 0.9900 . ?
C63 H63B 0.9900 . ?
O12 C64 1.356(10) . ?
C64 H64A 0.9800 . ?
C64 H64B 0.9800 . ?
C64 H64C 0.9800 . ?
C27 C32 1.388(11) . ?
C27 C28 1.401(10) . ?
C28 C29 1.386(10) . ?
C28 C33 1.499(9) . ?
C29 C30 1.370(11) . ?
C29 H29 0.9500 . ?
C30 C31 1.381(12) . ?
C30 H30 0.9500 . ?
C31 C32 1.396(11) . ?
C31 H31 0.9500 . ?
C32 H32 0.9500 . ?
C33 O2 1.373(10) . ?
C33 H33A 0.9900 . ?
C33 H33B 0.9900 . ?
O2 C34 1.370(11) . ?
C34 H34A 0.9800 . ?
C34 H34B 0.9800 . ?
C34 H34C 0.9800 . ?
C35 C40 1.392(4) . ?
C35 C36 1.395(4) . ?
C36 C37 1.389(4) . ?
C36 H36 0.9500 . ?
C37 C38 1.386(5) . ?
C37 H37 0.9500 . ?
C38 C39 1.384(5) . ?
C38 H38 0.9500 . ?
C39 C40 1.394(4) . ?
C39 H39 0.9500 . ?
C40 H40 0.9500 . ?
C41 C42 1.389(4) . ?
C41 C46 1.394(4) . ?
C42 C43 1.394(4) . ?
C42 H42 0.9500 . ?
C43 C44 1.386(4) . ?
C43 H43 0.9500 . ?
C44 C45 1.381(5) . ?
C44 H44 0.9500 . ?
C45 C46 1.396(4) . ?
C45 H45 0.9500 . ?
C46 H46 0.9500 . ?
C47 C48 1.389(4) . ?
C48 C49 1.392(4) . ?
C48 H48 0.9500 . ?
C49 C50 1.388(4) . ?
C49 H49 0.9500 . ?
C50 C51 1.385(4) . ?
C50 H50 0.9500 . ?
C51 H51 0.9500 . ?

loop_
_geom_torsion_atom_site_label_1
_geom_torsion_atom_site_label_2
_geom_torsion_atom_site_label_3
_geom_torsion_atom_site_label_4
_geom_torsion
_geom_torsion_site_symmetry_1
_geom_torsion_site_symmetry_2
_geom_torsion_site_symmetry_3
_geom_torsion_site_symmetry_4
_geom_torsion_publ_flag
C6 C1 C2 C3 -0.1(4) . . . . ?
Pb1 C1 C2 C3 -178.4(2) . . . . ?
C6 C1 C2 C7 -178.1(3) . . . . ?
Pb1 C1 C2 C7 3.6(4) . . . . ?
C1 C2 C3 C4 -0.2(4) . . . . ?
C7 C2 C3 C4 177.8(3) . . . . ?
C2 C3 C4 C5 0.1(5) . . . . ?
C3 C4 C5 C6 0.2(5) . . . . ?
C4 C5 C6 C1 -0.5(4) . . . . ?
C2 C1 C6 C5 0.4(4) . . . . ?
Pb1 C1 C6 C5 178.8(2) . . . . ?
C8 O1 C7 C2 175.8(3) . . . . ?
C3 C2 C7 O1 135.8(3) . . . . ?
C1 C2 C7 O1 -46.2(4) . . . . ?
C14 C9 C10 C11 -0.3(5) . . . . ?
Pb1 C9 C10 C11 -178.3(2) . . . . ?
C9 C10 C11 C12 -0.2(5) . . . . ?
C10 C11 C12 C13 0.6(5) . . . . ?
C11 C12 C13 C14 -0.6(5) . . . . ?
C12 C13 C14 C9 0.2(5) . . . . ?
C10 C9 C14 C13 0.2(5) . . . . ?
Pb1 C9 C14 C13 178.4(3) . . . . ?
C20 C15 C16 C17 1.0(4) . . . . ?
Pb1 C15 C16 C17 -177.7(2) . . . . ?
C15 C16 C17 C18 0.3(4) . . . . ?
C16 C17 C18 C19 -1.5(4) . . . . ?
C17 C18 C19 C20 1.5(4) . . . . ?
C16 C15 C20 C19 -1.0(4) . . . . ?
Pb1 C15 C20 C19 177.6(2) . . . . ?
C18 C19 C20 C15 -0.2(4) . . . . ?
C26 C21 C22 C23 0.2(5) . . . . ?
Pb1 C21 C22 C23 179.1(3) . . . . ?
C21 C22 C23 C24 0.4(6) . . . . ?
C22 C23 C24 C25 -0.4(6) . . . . ?
C23 C24 C25 C26 -0.1(6) . . . . ?
C22 C21 C26 C25 -0.7(5) . . . . ?
Pb1 C21 C26 C25 -179.6(2) . . . . ?
C24 C25 C26 C21 0.7(5) . . . . ?
C62 C57 C58 C59 -1.5(13) . . . . ?
Pb2 C57 C58 C59 179.5(10) . . . . ?
C62 C57 C58 C63 174.6(12) . . . . ?
Pb2 C57 C58 C63 -4.3(12) . . . . ?
C57 C58 C59 C60 0.7(12) . . . . ?
C63 C58 C59 C60 -175.6(11) . . . . ?
C58 C59 C60 C61 2.2(19) . . . . ?
C59 C60 C61 C62 -4(2) . . . . ?
C58 C57 C62 C61 0(2) . . . . ?
Pb2 C57 C62 C61 178.5(11) . . . . ?
C60 C61 C62 C57 3(2) . . . . ?
C57 C58 C63 O12 52.5(11) . . . . ?
C59 C58 C63 O12 -131.3(8) . . . . ?
C58 C63 O12 C64 70.7(9) . . . . ?
C32 C27 C28 C29 -0.3(14) . . . . ?
Pb2 C27 C28 C29 176.9(12) . . . . ?
C32 C27 C28 C33 176.0(14) . . . . ?
Pb2 C27 C28 C33 -6.9(14) . . . . ?
C27 C28 C29 C30 2.2(13) . . . . ?
C33 C28 C29 C30 -174.1(12) . . . . ?
C28 C29 C30 C31 -4(2) . . . . ?
C29 C30 C31 C32 4(3) . . . . ?
C28 C27 C32 C31 0(2) . . . . ?
Pb2 C27 C32 C31 -177.3(14) . . . . ?
C30 C31 C32 C27 -2(3) . . . . ?
C29 C28 C33 O2 -42.8(12) . . . . ?
C27 C28 C33 O2 140.9(10) . . . . ?
C28 C33 O2 C34 -66.3(10) . . . . ?
C40 C35 C36 C37 0.2(4) . . . . ?
Pb2 C35 C36 C37 -177.4(2) . . . . ?
C35 C36 C37 C38 -0.3(4) . . . . ?
C36 C37 C38 C39 0.2(5) . . . . ?
C37 C38 C39 C40 -0.1(5) . . . . ?
C36 C35 C40 C39 -0.1(4) . . . . ?
Pb2 C35 C40 C39 177.6(2) . . . . ?
C38 C39 C40 C35 0.1(5) . . . . ?
C46 C41 C42 C43 0.6(4) . . . . ?
Pb2 C41 C42 C43 -179.9(2) . . . . ?
C41 C42 C43 C44 0.1(4) . . . . ?
C42 C43 C44 C45 -0.5(5) . . . . ?
C43 C44 C45 C46 0.0(5) . . . . ?
C42 C41 C46 C45 -1.1(4) . . . . ?
Pb2 C41 C46 C45 179.5(2) . . . . ?
C44 C45 C46 C41 0.8(5) . . . . ?
C51 C52 C47 C48 -0.4(4) . . . . ?
C51 C52 C47 Pb2 176.4(2) . . . . ?
C52 C47 C48 C49 0.0(4) . . . . ?
Pb2 C47 C48 C49 -176.9(2) . . . . ?
C47 C48 C49 C50 0.6(4) . . . . ?
C48 C49 C50 C51 -0.6(5) . . . . ?
C49 C50 C51 C52 0.1(5) . . . . ?
C47 C52 C51 C50 0.4(5) . . . . ?
